data_7702918
loop_
_publ_author_name
'She, Shixiong'
'Chen, Yanmei'
'Zaworotko, Michael J.'
'Liu, Wei'
'Cao, Yanyuan'
'Wu, Jian'
'Li, Yahong'

_publ_section_title
;
 Synthesis, structures and magnetic properties of a family of
 nitrate-bridged octanuclear [Na2Ln6] (Ln = Dy, Tb, Gd, Sm) complexes.
;
_journal_issue 29
_journal_name_full 'Dalton transactions (Cambridge, England : 2003)'
_journal_page_first 10433
_journal_page_last 10438
_journal_paper_doi 10.1039/c3dt50417d
_journal_volume 42
_journal_year 2013
_chemical_formula_moiety 'C138 H127 N11 Na2 O49 Gd6, 2(NO3),14(H2O), 1(C2H6O)'
_chemical_formula_sum 'C140 H161 Gd6 N13 Na2 O70'
_chemical_formula_weight 4135.32
_space_group_crystal_system monoclinic
_space_group_IT_number 15
_space_group_name_Hall '-C 2yc'
_space_group_name_H-M_alt 'C 1 2/c 1'
_atom_sites_solution_hydrogens geom
_atom_sites_solution_primary direct
_atom_sites_solution_secondary difmap
_audit_creation_date 2013-02-09
_audit_creation_method
;
  Olex2 1.2
  (compiled 2012.05.09 svn.r2324, GUI svn.r4230)
;
_cell_angle_alpha 90.00
_cell_angle_beta 104.296(3)
_cell_angle_gamma 90.00
_cell_formula_units_Z 4
_cell_length_a 28.6753(15)
_cell_length_b 19.3572(10)
_cell_length_c 30.6841(16)
_cell_measurement_reflns_used 9851
_cell_measurement_temperature 293(2)
_cell_measurement_theta_max 25.08
_cell_measurement_theta_min 2.56
_cell_volume 16504.5(15)
_computing_cell_refinement 'Bruker SAINT'
_computing_data_collection 'Bruker APEX2'
_computing_data_reduction 'Bruker SAINT'
_computing_molecular_graphics
;
O. V. Dolomanov, L. J. Bourhis, R. J. Gildea, J. A. K. Howard and H. Puschmann,
OLEX2: a complete structure solution, refinement and analysis program.
J. Appl. Cryst. (2009). 42, 339-341.
;
_computing_publication_material
;
O. V. Dolomanov, L. J. Bourhis, R. J. Gildea, J. A. K. Howard and H. Puschmann,
OLEX2: a complete structure solution, refinement and analysis program.
J. Appl. Cryst. (2009). 42, 339-341.
;
_computing_structure_refinement 'SHELXL-97 (Sheldrick, 1997)'
_computing_structure_solution 'SHELXS-97 (Sheldrick, 1990)'
_diffrn_ambient_temperature 293(2)
_diffrn_measured_fraction_theta_full 0.994
_diffrn_measured_fraction_theta_max 0.994
_diffrn_measurement_device_type MoK\a
_diffrn_measurement_method '\f and \w scans'
_diffrn_radiation_monochromator graphite
_diffrn_radiation_type MoK\a
_diffrn_radiation_wavelength 0.71073
_diffrn_reflns_av_R_equivalents 0.0543
_diffrn_reflns_av_unetI/netI 0.0572
_diffrn_reflns_limit_h_max 33
_diffrn_reflns_limit_h_min -34
_diffrn_reflns_limit_k_max 23
_diffrn_reflns_limit_k_min -23
_diffrn_reflns_limit_l_max 36
_diffrn_reflns_limit_l_min -36
_diffrn_reflns_number 61981
_diffrn_reflns_theta_full 25.09
_diffrn_reflns_theta_max 25.09
_diffrn_reflns_theta_min 1.47
_diffrn_source 'fine-focus sealed tube'
_exptl_absorpt_coefficient_mu 2.485
_exptl_absorpt_correction_T_max 0.724
_exptl_absorpt_correction_T_min 0.627
_exptl_absorpt_correction_type multi-scan
_exptl_absorpt_process_details SADABS;Bruker,2000
_exptl_crystal_colour orange
_exptl_crystal_density_diffrn 1.726
_exptl_crystal_density_method 'not measured'
_exptl_crystal_description block
_exptl_crystal_F_000 8576
_exptl_crystal_size_max 0.24
_exptl_crystal_size_mid 0.16
_exptl_crystal_size_min 0.13
_platon_squeeze_details
;
 ?
;
_refine_diff_density_max 2.435
_refine_diff_density_min -1.335
_refine_diff_density_rms 0.136
_refine_ls_extinction_method none
_refine_ls_goodness_of_fit_ref 1.061
_refine_ls_hydrogen_treatment mixed
_refine_ls_matrix_type full
_refine_ls_number_parameters 1016
_refine_ls_number_reflns 14598
_refine_ls_number_restraints 227
_refine_ls_restrained_S_all 1.055
_refine_ls_R_factor_all 0.0695
_refine_ls_R_factor_gt 0.0511
_refine_ls_shift/su_max 0.002
_refine_ls_shift/su_mean 0.000
_refine_ls_structure_factor_coef Fsqd
_refine_ls_weighting_details 'calc w=1/[\s^2^(Fo^2^)+(0.1050P)^2^+18.0000P] where P=(Fo^2^+2Fc^2^)/3'
_refine_ls_weighting_scheme calc
_refine_ls_wR_factor_gt 0.1532
_refine_ls_wR_factor_ref 0.1663
_reflns_number_gt 11134
_reflns_number_total 14598
_reflns_threshold_expression &gt;2sigma(I)
_cod_data_source_file c3dt50417d.cif
_cod_data_source_block x
_cod_depositor_comments
;
The following automatic conversions were performed:

data item '_exptl_absorpt_correction_type' value 'Multi-Scan' was
changed to 'multi-scan' in accordance with the
/home/saulius/struct/COD-crude-data/automatic-downloads/DataCite-retrospective/RSC/depositions/lib/dictionaries/cif_core.dic
dictionary named 'cif_core.dic' version 2.4.2 last updated on
2011-04-26.

Automatic conversion script
Id: cif_fix_values 6909 2019-04-08 15:41:33Z antanas 
;
_cod_database_code 7702918

loop_
_space_group_symop_id
_space_group_symop_operation_xyz
1 'x, y, z'
2 '-x, y, -z+1/2'
3 'x+1/2, y+1/2, z'
4 '-x+1/2, y+1/2, -z+1/2'
5 '-x, -y, -z'
6 'x, -y, z-1/2'
7 '-x+1/2, -y+1/2, -z'
8 'x+1/2, -y+1/2, z-1/2'

loop_
_atom_site_label
_atom_site_type_symbol
_atom_site_fract_x
_atom_site_fract_y
_atom_site_fract_z
_atom_site_U_iso_or_equiv
_atom_site_adp_type
_atom_site_occupancy
_atom_site_symmetry_multiplicity
_atom_site_calc_flag
_atom_site_refinement_flags
_atom_site_disorder_assembly
_atom_site_disorder_group
Gd1 Gd 0.438533(13) 0.422993(18) 0.304048(12) 0.03796(12) Uani 1 1 d . D .
Gd2 Gd 0.468226(12) 0.628143(17) 0.297589(11) 0.03311(12) Uani 1 1 d . . .
Gd3 Gd 0.560785(12) 0.770857(18) 0.292443(11) 0.03676(12) Uani 1 1 d . . .
Na1 Na 0.55267(12) 0.34928(17) 0.31496(11) 0.0553(8) Uani 1 1 d . . .
O1 O 0.47726(17) 0.7487(2) 0.28346(15) 0.0367(11) Uani 1 1 d . . .
H1A H 0.4658 0.7736 0.3010 0.044 Uiso 1 1 d R . .
O2 O 0.54352(16) 0.6506(2) 0.28131(15) 0.0358(10) Uani 1 1 d . . .
H2A H 0.5657 0.6257 0.2970 0.043 Uiso 1 1 d R . .
O3 O 0.3998(2) 0.4017(3) 0.22950(18) 0.0491(13) Uani 1 1 d . . .
O4 O 0.3564(2) 0.3581(4) 0.1665(2) 0.0730(19) Uani 1 1 d . . .
O5 O 0.47453(19) 0.3179(3) 0.31784(19) 0.0516(13) Uani 1 1 d . D .
O6 O 0.5518(2) 0.2652(3) 0.3724(2) 0.0685(17) Uani 1 1 d . . .
O7 O 0.5563(5) 0.2485(5) 0.2689(4) 0.157(5) Uani 1 1 d . . .
H7A H 0.5633 0.2469 0.2441 0.235 Uiso 1 1 d R D .
H7B H 0.5494 0.2034 0.2769 0.235 Uiso 1 1 d R . .
O8 O 0.5000 0.4171(3) 0.2500 0.0374(15) Uani 1 2 d S . .
O9 O 0.46744(15) 0.5155(2) 0.26424(15) 0.0335(10) Uani 1 1 d . D .
O10 O 0.4314(2) 0.3998(3) 0.38216(19) 0.0629(15) Uani 1 1 d DU D .
H10A H 0.4053 0.3793 0.3830 0.075 Uiso 1 1 d R . .
O11 O 0.36534(19) 0.4776(3) 0.3124(2) 0.0558(14) Uani 1 1 d . D .
O12 O 0.42936(17) 0.5409(3) 0.33820(16) 0.0425(12) Uani 1 1 d . D .
O13 O 0.38303(18) 0.6362(3) 0.27336(18) 0.0516(14) Uani 1 1 d . D .
O14 O 0.52806(18) 0.5616(2) 0.34876(16) 0.0421(12) Uani 1 1 d . D .
O15 O 0.52152(19) 0.4474(3) 0.35037(17) 0.0461(12) Uani 1 1 d . D .
O16 O 0.48399(19) 0.6809(3) 0.36815(16) 0.0467(12) Uani 1 1 d . D .
O17 O 0.4195(2) 0.7798(3) 0.34493(19) 0.0662(17) Uani 1 1 d . . .
O18 O 0.5550(2) 0.8810(3) 0.2524(2) 0.0682(17) Uani 1 1 d . . .
H18A H 0.5692 0.9179 0.2710 0.102 Uiso 1 1 d R D .
H18B H 0.5231 0.8956 0.2397 0.102 Uiso 0.50 1 d PR . .
H18C H 0.5367 0.8898 0.2273 0.102 Uiso 0.50 1 d PR . .
O19 O 0.37270(18) 0.7335(3) 0.23475(18) 0.0486(13) Uani 1 1 d . . .
O20 O 0.5381(2) 0.8395(3) 0.34635(18) 0.0538(14) Uani 1 1 d . . .
O21 O 0.4881(3) 0.9269(3) 0.3334(2) 0.076(2) Uani 1 1 d . . .
O22 O 0.5980(2) 0.7223(3) 0.36354(16) 0.0474(13) Uani 1 1 d . . .
O23 O 0.6348(2) 0.6051(3) 0.34225(18) 0.0531(14) Uani 1 1 d . . .
O24 O 0.3654(2) 0.8423(3) 0.1802(2) 0.0547(14) Uani 1 1 d . . .
O25 O 0.3932(2) 0.9673(3) 0.1622(2) 0.0755(19) Uani 1 1 d . . .
N1 N 0.3728(2) 0.3284(3) 0.2966(2) 0.0512(17) Uani 1 1 d . D .
N2 N 0.5000 0.4837(5) 0.2500 0.048(2) Uani 1 2 d S . .
N3 N 0.2863(3) 0.4974(5) 0.3435(3) 0.085(3) Uani 1 1 d . . .
H3A H 0.2978 0.4740 0.3247 0.103 Uiso 1 1 calc R A 1
H3B H 0.2575 0.4896 0.3459 0.103 Uiso 1 1 calc R A 1
N4 N 0.2961(2) 0.7479(3) 0.1702(2) 0.0418(14) Uani 1 1 d . . .
H4B H 0.3239 0.7622 0.1850 0.050 Uiso 1 1 calc R B 1
N5 N 0.5488(2) 0.6166(3) 0.4297(2) 0.0431(15) Uani 1 1 d . . .
H5A H 0.5334 0.6199 0.4019 0.052 Uiso 0.50 1 calc PR C 1
N6 N 0.5960(3) 0.8210(3) 0.4254(2) 0.0512(16) Uani 1 1 d . . .
H6A H 0.5829 0.8044 0.3993 0.061 Uiso 1 1 calc R . .
C1 C 0.3196(3) 0.3706(4) 0.2276(3) 0.059(2) Uani 1 1 d . . .
C2 C 0.3255(3) 0.3473(4) 0.2709(3) 0.0491(19) Uani 1 1 d . . .
C3 C 0.2866(3) 0.3429(5) 0.2896(3) 0.060(2) Uani 1 1 d . . .
H3 H 0.2906 0.3256 0.3185 0.072 Uiso 1 1 calc R . .
C4 C 0.2416(4) 0.3642(5) 0.2655(4) 0.077(3) Uani 1 1 d . . .
H4A H 0.2156 0.3618 0.2785 0.092 Uiso 1 1 calc R D .
C5 C 0.2352(4) 0.3886(5) 0.2229(4) 0.074(3) Uani 1 1 d . . .
H5C H 0.2049 0.4033 0.2069 0.088 Uiso 1 1 calc R . .
C6 C 0.2749(3) 0.3917(5) 0.2029(3) 0.065(2) Uani 1 1 d . . .
C7 C 0.3612(3) 0.3767(4) 0.2063(3) 0.052(2) Uani 1 1 d . . .
C8 C 0.3781(3) 0.2710(4) 0.3163(3) 0.052(2) Uani 1 1 d . . .
H8A H 0.3508 0.2435 0.3120 0.062 Uiso 1 1 calc R D .
C9 C 0.4212(3) 0.2428(4) 0.3445(3) 0.052(2) Uani 1 1 d . . .
C10 C 0.4669(3) 0.2677(4) 0.3443(3) 0.0478(19) Uani 1 1 d . . .
C11 C 0.5078(3) 0.2361(4) 0.3729(3) 0.054(2) Uani 1 1 d . . .
C12 C 0.5041(4) 0.1819(5) 0.4011(3) 0.071(3) Uani 1 1 d . . .
H12 H 0.5315 0.1624 0.4199 0.086 Uiso 1 1 calc R D .
C13 C 0.4573(4) 0.1564(4) 0.4007(3) 0.070(3) Uani 1 1 d . . .
H13 H 0.4537 0.1198 0.4193 0.084 Uiso 1 1 calc R . .
C14 C 0.4168(4) 0.1866(5) 0.3723(3) 0.067(2) Uani 1 1 d . . .
H14 H 0.3864 0.1693 0.3717 0.080 Uiso 1 1 calc R D .
C15 C 0.5929(5) 0.2395(6) 0.4022(5) 0.109(4) Uani 1 1 d . . .
H15A H 0.5883 0.1916 0.4080 0.164 Uiso 1 1 calc R . .
H15B H 0.5989 0.2649 0.4298 0.164 Uiso 1 1 calc R . .
H15C H 0.6200 0.2442 0.3891 0.164 Uiso 1 1 calc R . .
C16 C 0.4688(4) 0.3915(7) 0.4204(3) 0.126(5) Uani 1 1 d DU D 1
H16A H 0.4986 0.3838 0.4116 0.151 Uiso 1 1 calc R D 1
H16B H 0.4627 0.3514 0.4370 0.151 Uiso 1 1 calc R D 1
C17 C 0.4736(7) 0.4526(9) 0.4490(5) 0.188(9) Uani 1 1 d DU D 1
H17C H 0.4971 0.4440 0.4767 0.282 Uiso 1 1 calc R D 1
H17D H 0.4431 0.4628 0.4552 0.282 Uiso 1 1 calc R D 1
H17E H 0.4837 0.4911 0.4338 0.282 Uiso 1 1 calc R D 1
C18 C 0.3604(3) 0.5624(4) 0.3671(3) 0.054(2) Uani 1 1 d . D 1
C19 C 0.3134(3) 0.5465(5) 0.3690(3) 0.063(3) Uani 1 1 d . D 1
C20 C 0.2937(5) 0.5861(6) 0.3994(5) 0.094(4) Uani 1 1 d . D 1
H20 H 0.2626 0.5762 0.4016 0.113 Uiso 1 1 calc R D 1
C21 C 0.3178(5) 0.6365(6) 0.4247(4) 0.089(4) Uani 1 1 d . D 1
H21 H 0.3031 0.6621 0.4433 0.107 Uiso 1 1 calc R D 1
C22 C 0.3645(5) 0.6509(6) 0.4235(4) 0.093(4) Uani 1 1 d . D 1
H22 H 0.3821 0.6842 0.4425 0.111 Uiso 1 1 calc R D 1
C23 C 0.3850(4) 0.6152(5) 0.3937(4) 0.081(3) Uani 1 1 d . D 1
H23 H 0.4158 0.6269 0.3915 0.098 Uiso 1 1 calc R D 1
C24 C 0.3852(3) 0.5257(4) 0.3370(3) 0.0461(19) Uani 1 1 d . D 1
C25 C 0.3057(3) 0.6580(4) 0.2260(3) 0.0500(19) Uani 1 1 d . D 1
C26 C 0.2773(3) 0.6901(4) 0.1881(3) 0.0466(19) Uani 1 1 d . D 1
C27 C 0.2321(3) 0.6654(5) 0.1680(3) 0.060(2) Uani 1 1 d . D 1
H27 H 0.2139 0.6862 0.1421 0.072 Uiso 1 1 calc R D 1
C28 C 0.2140(4) 0.6101(5) 0.1865(4) 0.082(3) Uani 1 1 d . D 1
H28 H 0.1836 0.5931 0.1727 0.099 Uiso 1 1 calc R D 1
C29 C 0.2409(3) 0.5793(5) 0.2256(4) 0.076(3) Uani 1 1 d . D 1
H29 H 0.2280 0.5434 0.2391 0.091 Uiso 1 1 calc R D 1
C30 C 0.2863(3) 0.6025(5) 0.2438(3) 0.066(3) Uani 1 1 d . D 1
H30 H 0.3049 0.5803 0.2690 0.079 Uiso 1 1 calc R D 1
C31 C 0.3575(3) 0.6781(4) 0.2463(2) 0.0421(17) Uani 1 1 d . D 1
C32 C 0.5754(3) 0.5030(4) 0.4109(2) 0.0432(17) Uani 1 1 d . D 1
C33 C 0.5809(3) 0.5599(4) 0.4414(3) 0.0462(18) Uani 1 1 d . D 1
C34 C 0.6155(3) 0.5573(5) 0.4818(3) 0.062(2) Uani 1 1 d . D 1
H34 H 0.6194 0.5946 0.5015 0.075 Uiso 1 1 calc R D 1
C35 C 0.6439(4) 0.5007(6) 0.4927(3) 0.083(3) Uani 1 1 d . D 1
H35 H 0.6668 0.4992 0.5201 0.100 Uiso 1 1 calc R D 1
C36 C 0.6390(4) 0.4467(6) 0.4644(4) 0.087(3) Uani 1 1 d . D 1
H36 H 0.6587 0.4082 0.4723 0.104 Uiso 1 1 calc R D 1
C37 C 0.6050(3) 0.4480(5) 0.4236(3) 0.067(2) Uani 1 1 d . D 1
H37 H 0.6024 0.4103 0.4044 0.080 Uiso 1 1 calc R D 1
C38 C 0.5386(3) 0.5040(4) 0.3664(2) 0.0392(16) Uani 1 1 d . D 1
C39 C 0.5405(3) 0.6642(4) 0.4569(3) 0.055(2) Uani 1 1 d . D 1
H39 H 0.5581 0.6628 0.4867 0.066 Uiso 1 1 calc R D 1
C40 C 0.5065(3) 0.7177(4) 0.4440(3) 0.0479(19) Uani 1 1 d . D 1
C41 C 0.4792(3) 0.7235(4) 0.3994(2) 0.0452(18) Uani 1 1 d . D 1
C42 C 0.4428(3) 0.7779(4) 0.3897(3) 0.0477(19) Uani 1 1 d . D 1
C43 C 0.4378(4) 0.8221(5) 0.4219(3) 0.066(2) Uani 1 1 d . D 1
H43 H 0.4158 0.8581 0.4144 0.079 Uiso 1 1 calc R D 1
C44 C 0.4643(4) 0.8157(5) 0.4661(3) 0.075(3) Uani 1 1 d . D 1
H44 H 0.4585 0.8456 0.4879 0.090 Uiso 1 1 calc R D 1
C45 C 0.4997(4) 0.7647(5) 0.4782(3) 0.062(2) Uani 1 1 d . D 1
H45 H 0.5184 0.7612 0.5075 0.075 Uiso 1 1 calc R D 1
C46 C 0.3743(8) 0.8148(10) 0.3338(8) 0.057(5) Uani 0.50 1 d PU D 1
H46A H 0.3665 0.8272 0.3025 0.086 Uiso 0.50 1 calc PR D 1
H46B H 0.3763 0.8558 0.3517 0.086 Uiso 0.50 1 calc PR D 1
H46C H 0.3497 0.7850 0.3395 0.086 Uiso 0.50 1 calc PR D 1
C46B C 0.3860(8) 0.8417(11) 0.3313(9) 0.064(6) Uani 0.50 1 d PU D 2
H46D H 0.3549 0.8310 0.3362 0.096 Uiso 0.50 1 calc PR D 2
H46E H 0.3827 0.8519 0.3001 0.096 Uiso 0.50 1 calc PR D 2
H46F H 0.3992 0.8810 0.3492 0.096 Uiso 0.50 1 calc PR D 2
C47 C 0.5401(3) 0.9168(4) 0.4066(3) 0.052(2) Uani 1 1 d . . .
C48 C 0.5747(3) 0.8825(4) 0.4372(3) 0.054(2) Uani 1 1 d . D .
C49 C 0.5901(4) 0.9080(5) 0.4815(3) 0.074(3) Uani 1 1 d . . .
H49 H 0.6136 0.8848 0.5028 0.089 Uiso 1 1 calc R D .
C50 C 0.5698(5) 0.9678(6) 0.4926(4) 0.093(4) Uani 1 1 d . D .
H50 H 0.5798 0.9850 0.5217 0.112 Uiso 1 1 calc R . .
C51 C 0.5365(4) 1.0015(5) 0.4627(4) 0.082(3) Uani 1 1 d . . .
H51 H 0.5239 1.0424 0.4708 0.098 Uiso 1 1 calc R D .
C52 C 0.5204(4) 0.9763(5) 0.4199(4) 0.073(3) Uani 1 1 d . D .
H52 H 0.4959 0.9993 0.3996 0.088 Uiso 1 1 calc R . .
C53 C 0.5192(3) 0.8943(5) 0.3572(3) 0.059(2) Uani 1 1 d . D .
C54 C 0.6325(3) 0.7871(4) 0.4488(3) 0.0499(19) Uani 1 1 d . D .
H54 H 0.6470 0.8042 0.4772 0.060 Uiso 1 1 calc R . .
C55 C 0.6525(3) 0.7260(4) 0.4351(3) 0.0474(19) Uani 1 1 d . . .
C56 C 0.6944(3) 0.6993(5) 0.4654(3) 0.067(3) Uani 1 1 d . D .
H56 H 0.7075 0.7207 0.4928 0.081 Uiso 1 1 calc R . .
C57 C 0.7152(4) 0.6409(6) 0.4530(3) 0.074(3) Uani 1 1 d . . .
H57 H 0.7424 0.6223 0.4725 0.089 Uiso 1 1 calc R D .
C58 C 0.6956(3) 0.6089(5) 0.4110(3) 0.060(2) Uani 1 1 d . D .
H58 H 0.7105 0.5698 0.4031 0.072 Uiso 1 1 calc R . .
C59 C 0.6557(3) 0.6338(3) 0.3823(3) 0.0414(17) Uani 1 1 d . . .
C60 C 0.6339(3) 0.6953(4) 0.3926(2) 0.0420(17) Uani 1 1 d . D .
C61 C 0.6516(4) 0.5383(5) 0.3319(3) 0.070(3) Uani 1 1 d . . .
H61A H 0.6306 0.5209 0.3048 0.105 Uiso 1 1 calc R D .
H61B H 0.6519 0.5070 0.3562 0.105 Uiso 1 1 calc R . .
H61C H 0.6836 0.5426 0.3277 0.105 Uiso 1 1 calc R . .
C62 C 0.2958(3) 0.8460(4) 0.1209(3) 0.0466(18) Uani 1 1 d . . .
C63 C 0.3392(3) 0.8736(4) 0.1465(3) 0.0464(19) Uani 1 1 d . D .
C64 C 0.3520(3) 0.9419(4) 0.1340(3) 0.058(2) Uani 1 1 d . . .
C65 C 0.3246(4) 0.9739(5) 0.0955(4) 0.072(3) Uani 1 1 d . D .
H65 H 0.3339 1.0167 0.0869 0.086 Uiso 1 1 calc R . .
C66 C 0.2837(4) 0.9426(6) 0.0702(4) 0.077(3) Uani 1 1 d . . .
H66 H 0.2656 0.9645 0.0446 0.093 Uiso 1 1 calc R D .
C67 C 0.2699(4) 0.8807(5) 0.0821(3) 0.065(2) Uani 1 1 d . D .
H67 H 0.2424 0.8602 0.0642 0.078 Uiso 1 1 calc R . .
C68 C 0.2759(3) 0.7828(4) 0.1332(3) 0.0499(19) Uani 1 1 d . D .
H68 H 0.2477 0.7658 0.1145 0.060 Uiso 1 1 calc R . .
C69 C 0.4060(5) 1.0377(5) 0.1554(5) 0.108(4) Uani 1 1 d . . .
H69A H 0.3822 1.0683 0.1617 0.162 Uiso 1 1 calc R D .
H69B H 0.4077 1.0437 0.1247 0.162 Uiso 1 1 calc R . .
H69C H 0.4368 1.0480 0.1752 0.162 Uiso 1 1 calc R . .
N7 N 0.3576(15) 0.276(3) 0.4315(19) 0.081(5) Uani 0.50 1 d PDU E 1
O26 O 0.3524(8) 0.3297(10) 0.4084(6) 0.097(6) Uani 0.50 1 d PDU E 1
O27 O 0.3227(8) 0.2371(13) 0.4291(10) 0.091(6) Uani 0.50 1 d PDU E 1
O28 O 0.3927(9) 0.2709(13) 0.4645(9) 0.095(6) Uani 0.50 1 d PDU E 1
N7B N 0.3557(17) 0.278(3) 0.4307(15) 0.077(5) Uani 0.50 1 d PDU F 2
O26B O 0.3420(9) 0.3091(10) 0.3945(5) 0.089(5) Uani 0.50 1 d PDU F 2
O27B O 0.3946(10) 0.2938(15) 0.4569(10) 0.118(7) Uani 0.50 1 d PDU F 2
O28B O 0.3346(8) 0.2249(13) 0.4379(8) 0.089(6) Uani 0.50 1 d PDU F 2

loop_
_atom_site_aniso_label
_atom_site_aniso_U_11
_atom_site_aniso_U_22
_atom_site_aniso_U_33
_atom_site_aniso_U_23
_atom_site_aniso_U_13
_atom_site_aniso_U_12
Gd1 0.0358(2) 0.0416(2) 0.0358(2) 0.00517(15) 0.00772(17) 0.00018(15)
Gd2 0.0296(2) 0.0421(2) 0.02526(19) 0.00191(13) 0.00215(15) 0.00381(14)
Gd3 0.0317(2) 0.0429(2) 0.0304(2) -0.00469(14) -0.00228(15) -0.00059(14)
Na1 0.048(2) 0.0637(19) 0.057(2) 0.0080(16) 0.0184(16) 0.0048(15)
O1 0.035(3) 0.044(3) 0.028(2) -0.006(2) 0.001(2) 0.001(2)
O2 0.028(3) 0.047(3) 0.028(2) 0.001(2) -0.001(2) 0.001(2)
O3 0.040(3) 0.060(3) 0.046(3) 0.011(3) 0.008(3) -0.004(3)
O4 0.063(4) 0.111(5) 0.041(3) -0.017(3) 0.008(3) -0.033(4)
O5 0.043(3) 0.055(3) 0.058(3) 0.013(3) 0.015(3) 0.002(3)
O6 0.054(4) 0.068(4) 0.077(4) 0.023(3) 0.003(3) 0.012(3)
O7 0.238(14) 0.126(8) 0.131(9) 0.006(7) 0.094(9) 0.024(8)
O8 0.037(4) 0.032(3) 0.037(4) 0.000 -0.002(3) 0.000
O9 0.028(3) 0.043(2) 0.030(2) 0.001(2) 0.008(2) 0.005(2)
O10 0.066(4) 0.074(4) 0.051(3) 0.022(3) 0.020(3) 0.002(3)
O11 0.044(4) 0.056(3) 0.064(4) -0.004(3) 0.007(3) -0.002(3)
O12 0.035(3) 0.054(3) 0.038(3) 0.002(2) 0.008(2) 0.004(2)
O13 0.032(3) 0.069(3) 0.050(3) 0.022(3) 0.004(3) 0.005(3)
O14 0.041(3) 0.044(3) 0.038(3) 0.001(2) 0.002(2) 0.008(2)
O15 0.048(3) 0.046(3) 0.039(3) 0.004(2) 0.001(2) 0.005(2)
O16 0.050(3) 0.052(3) 0.035(3) -0.009(2) 0.005(2) 0.005(2)
O17 0.069(4) 0.083(4) 0.044(3) 0.002(3) 0.009(3) 0.036(3)
O18 0.070(4) 0.053(3) 0.063(4) -0.001(3) -0.019(3) -0.008(3)
O19 0.032(3) 0.062(3) 0.046(3) 0.012(3) -0.002(2) -0.001(2)
O20 0.056(4) 0.055(3) 0.044(3) -0.016(3) 0.002(3) 0.006(3)
O21 0.076(5) 0.070(4) 0.066(4) -0.015(3) -0.015(4) 0.030(4)
O22 0.049(3) 0.056(3) 0.030(3) -0.009(2) -0.004(2) 0.004(3)
O23 0.047(4) 0.064(3) 0.042(3) -0.007(3) -0.002(3) 0.003(3)
O24 0.046(4) 0.051(3) 0.061(4) 0.014(3) 0.002(3) 0.008(3)
O25 0.073(5) 0.050(3) 0.094(5) 0.005(3) 0.003(4) -0.008(3)
N1 0.053(5) 0.045(4) 0.056(4) 0.011(3) 0.013(3) -0.003(3)
N2 0.050(6) 0.056(6) 0.036(5) 0.000 0.007(4) 0.000
N3 0.056(5) 0.102(6) 0.109(7) -0.016(6) 0.041(5) -0.020(5)
N4 0.023(3) 0.050(3) 0.045(4) 0.001(3) -0.004(3) 0.002(3)
N5 0.041(4) 0.052(4) 0.032(3) 0.004(3) 0.002(3) 0.000(3)
N6 0.056(5) 0.059(4) 0.033(3) -0.010(3) 0.000(3) -0.010(3)
C1 0.047(6) 0.063(5) 0.062(6) 0.013(4) 0.006(4) -0.015(4)
C2 0.040(5) 0.044(4) 0.060(5) 0.009(4) 0.005(4) -0.007(3)
C3 0.045(6) 0.069(5) 0.067(6) 0.015(5) 0.014(5) -0.007(4)
C4 0.052(7) 0.090(7) 0.093(8) 0.016(6) 0.026(6) -0.005(5)
C5 0.045(6) 0.094(7) 0.074(7) 0.024(6) -0.002(5) -0.006(5)
C6 0.041(6) 0.085(6) 0.058(6) 0.017(5) -0.004(4) -0.013(5)
C7 0.044(6) 0.059(5) 0.049(5) 0.010(4) 0.003(4) 0.000(4)
C8 0.044(5) 0.055(5) 0.055(5) 0.005(4) 0.008(4) -0.005(4)
C9 0.058(6) 0.038(4) 0.060(5) 0.009(4) 0.017(5) -0.007(4)
C10 0.061(6) 0.037(4) 0.048(5) 0.008(3) 0.020(4) 0.009(4)
C11 0.055(6) 0.048(4) 0.061(5) 0.011(4) 0.016(5) 0.009(4)
C12 0.075(7) 0.068(6) 0.066(6) 0.014(5) 0.008(5) 0.011(5)
C13 0.085(8) 0.048(5) 0.079(7) 0.028(5) 0.023(6) -0.005(5)
C14 0.073(7) 0.063(5) 0.063(6) 0.011(5) 0.016(5) -0.003(5)
C15 0.079(9) 0.097(9) 0.136(12) 0.041(8) -0.002(8) 0.012(7)
C16 0.112(9) 0.213(14) 0.038(6) 0.019(7) -0.009(4) -0.078(10)
C17 0.200(19) 0.276(19) 0.091(9) -0.047(12) 0.045(11) -0.148(17)
C18 0.047(5) 0.062(5) 0.055(5) 0.010(4) 0.019(4) 0.001(4)
C19 0.052(6) 0.069(5) 0.079(7) 0.009(5) 0.037(5) 0.011(5)
C20 0.103(9) 0.078(7) 0.133(11) 0.016(7) 0.087(9) 0.014(7)
C21 0.109(10) 0.076(7) 0.103(9) -0.001(6) 0.067(8) 0.015(7)
C22 0.107(10) 0.091(7) 0.098(9) -0.018(7) 0.059(8) -0.001(7)
C23 0.094(8) 0.080(7) 0.090(8) -0.008(6) 0.060(7) 0.000(6)
C24 0.045(5) 0.046(4) 0.050(5) 0.017(4) 0.018(4) 0.017(4)
C25 0.031(5) 0.069(5) 0.048(5) 0.011(4) 0.008(4) 0.007(4)
C26 0.033(5) 0.058(5) 0.046(4) 0.013(4) 0.004(4) 0.013(4)
C27 0.039(5) 0.066(5) 0.069(6) 0.006(5) -0.001(4) 0.004(4)
C28 0.047(6) 0.074(6) 0.117(10) 0.014(6) 0.003(6) -0.003(5)
C29 0.039(6) 0.083(7) 0.101(8) 0.027(6) 0.010(5) -0.008(5)
C30 0.052(6) 0.067(5) 0.079(7) 0.035(5) 0.020(5) 0.005(5)
C31 0.033(4) 0.056(4) 0.037(4) 0.004(4) 0.007(3) 0.009(4)
C32 0.039(5) 0.050(4) 0.038(4) 0.007(3) 0.005(3) 0.001(3)
C33 0.037(5) 0.062(5) 0.035(4) 0.007(4) 0.001(3) -0.001(4)
C34 0.055(6) 0.080(6) 0.041(5) 0.005(4) -0.007(4) -0.002(5)
C35 0.067(7) 0.114(9) 0.048(6) 0.003(6) -0.027(5) 0.020(6)
C36 0.074(8) 0.091(8) 0.078(8) 0.021(6) -0.015(6) 0.028(6)
C37 0.067(7) 0.072(6) 0.050(5) 0.004(5) -0.010(5) 0.011(5)
C38 0.031(4) 0.049(4) 0.037(4) -0.001(3) 0.006(3) -0.002(3)
C39 0.060(6) 0.072(5) 0.027(4) 0.005(4) 0.000(4) -0.005(4)
C40 0.061(6) 0.052(4) 0.033(4) -0.002(3) 0.017(4) 0.000(4)
C41 0.064(6) 0.043(4) 0.032(4) 0.000(3) 0.018(4) -0.009(4)
C42 0.047(5) 0.051(4) 0.039(4) -0.012(4) 0.000(4) 0.005(4)
C43 0.072(7) 0.068(5) 0.060(6) -0.013(5) 0.020(5) 0.015(5)
C44 0.094(8) 0.082(7) 0.050(6) -0.027(5) 0.019(5) 0.002(6)
C45 0.079(7) 0.070(6) 0.033(4) -0.012(4) 0.004(4) -0.010(5)
C46 0.055(9) 0.050(9) 0.065(9) -0.001(7) 0.011(7) 0.011(7)
C46B 0.060(10) 0.061(9) 0.069(9) -0.005(8) 0.013(7) 0.010(8)
C47 0.060(6) 0.045(4) 0.052(5) -0.011(4) 0.011(4) -0.008(4)
C48 0.054(6) 0.060(5) 0.047(5) -0.012(4) 0.013(4) -0.009(4)
C49 0.091(8) 0.084(7) 0.045(5) -0.012(5) 0.012(5) -0.009(6)
C50 0.125(11) 0.093(8) 0.065(7) -0.033(6) 0.029(7) 0.007(8)
C51 0.106(9) 0.058(6) 0.083(8) -0.025(6) 0.028(7) 0.012(6)
C52 0.078(7) 0.065(6) 0.071(7) -0.017(5) 0.006(5) 0.008(5)
C53 0.055(6) 0.056(5) 0.065(6) -0.016(5) 0.013(5) 0.004(4)
C54 0.050(5) 0.059(5) 0.035(4) -0.006(4) 0.000(4) -0.010(4)
C55 0.036(5) 0.059(5) 0.042(4) -0.002(4) -0.002(4) -0.001(4)
C56 0.059(6) 0.093(7) 0.040(5) -0.009(5) -0.008(4) 0.013(5)
C57 0.050(6) 0.093(7) 0.065(6) 0.011(5) -0.011(5) 0.010(5)
C58 0.050(6) 0.071(5) 0.053(5) -0.003(4) 0.000(4) 0.008(4)
C59 0.042(5) 0.038(4) 0.045(4) 0.002(3) 0.011(4) -0.002(3)
C60 0.035(5) 0.056(4) 0.033(4) -0.001(3) 0.005(3) -0.001(3)
C61 0.077(7) 0.063(5) 0.065(6) -0.007(5) 0.009(5) 0.014(5)
C62 0.042(5) 0.060(5) 0.035(4) 0.010(4) 0.005(4) 0.009(4)
C63 0.040(5) 0.056(4) 0.041(4) 0.007(4) 0.008(4) 0.019(4)
C64 0.060(6) 0.054(5) 0.057(5) 0.005(4) 0.011(5) 0.008(4)
C65 0.076(8) 0.060(5) 0.081(7) 0.019(5) 0.022(6) 0.014(5)
C66 0.066(7) 0.088(7) 0.069(7) 0.025(6) -0.002(6) 0.009(6)
C67 0.069(7) 0.076(6) 0.049(5) 0.011(5) 0.010(5) 0.008(5)
C68 0.038(5) 0.068(5) 0.039(4) 0.002(4) 0.001(4) 0.011(4)
C69 0.110(10) 0.063(7) 0.148(13) 0.015(7) 0.028(9) -0.016(6)
N7 0.071(8) 0.099(8) 0.070(8) -0.007(7) 0.015(7) 0.002(7)
O26 0.066(11) 0.138(12) 0.082(11) 0.001(10) 0.008(9) 0.002(9)
O27 0.059(11) 0.116(11) 0.083(12) -0.006(9) -0.013(9) -0.021(10)
O28 0.080(10) 0.125(13) 0.058(9) -0.011(9) -0.025(8) 0.000(9)
N7B 0.068(8) 0.096(8) 0.067(8) -0.005(7) 0.017(6) 0.002(7)
O26B 0.070(10) 0.135(12) 0.051(9) 0.004(9) -0.007(8) -0.003(9)
O27B 0.098(11) 0.146(14) 0.080(12) -0.028(11) -0.032(10) -0.021(11)
O28B 0.071(11) 0.140(12) 0.050(9) 0.000(9) 0.005(9) -0.001(10)

loop_
_atom_type_symbol
_atom_type_description
_atom_type_scat_dispersion_real
_atom_type_scat_dispersion_imag
_atom_type_scat_source
C C 0.0033 0.0016 'International Tables Vol C Tables 4.2.6.8 and 6.1.1.4'
H H 0.0000 0.0000 'International Tables Vol C Tables 4.2.6.8 and 6.1.1.4'
N N 0.0061 0.0033 'International Tables Vol C Tables 4.2.6.8 and 6.1.1.4'
O O 0.0106 0.0060 'International Tables Vol C Tables 4.2.6.8 and 6.1.1.4'
Na Na 0.0362 0.0249 'International Tables Vol C Tables 4.2.6.8 and 6.1.1.4'
Gd Gd -0.1653 3.9035 'International Tables Vol C Tables 4.2.6.8 and 6.1.1.4'

loop_
_geom_angle_atom_site_label_1
_geom_angle_atom_site_label_2
_geom_angle_atom_site_label_3
_geom_angle
_geom_angle_site_symmetry_1
_geom_angle_site_symmetry_3
O3 Gd1 Na1 103.27(14) . .
O3 Gd1 O8 67.26(13) . .
O3 Gd1 O9 76.97(16) . .
O3 Gd1 O10 141.45(19) . .
O3 Gd1 O11 88.05(19) . .
O3 Gd1 O12 119.43(18) . .
O3 Gd1 O15 138.73(17) . .
O3 Gd1 N1 68.15(19) . .
O3 Gd1 N2 73.92(13) . .
O3 Gd1 C24 107.8(2) . .
O5 Gd1 Na1 41.29(13) . .
O5 Gd1 O3 96.3(2) . .
O5 Gd1 O8 75.04(17) . .
O5 Gd1 O9 123.94(15) . .
O5 Gd1 O10 78.56(19) . .
O5 Gd1 O11 137.50(18) . .
O5 Gd1 O12 144.29(19) . .
O5 Gd1 O15 74.85(18) . .
O5 Gd1 N1 70.84(19) . .
O5 Gd1 N2 98.90(19) . .
O5 Gd1 C24 145.04(19) . .
O8 Gd1 Na1 46.20(8) . .
O8 Gd1 N2 25.9(2) . .
O8 Gd1 C24 137.45(19) . .
O9 Gd1 Na1 85.50(11) . .
O9 Gd1 O8 50.71(16) . .
O9 Gd1 O10 137.35(18) . .
O9 Gd1 O12 68.25(14) . .
O9 Gd1 O15 75.56(16) . .
O9 Gd1 N1 143.80(19) . .
O9 Gd1 N2 25.29(18) . .
O9 Gd1 C24 86.75(17) . .
O10 Gd1 Na1 97.54(15) . .
O10 Gd1 O8 143.31(15) . .
O10 Gd1 O12 74.05(18) . .
O10 Gd1 O15 77.31(18) . .
O10 Gd1 N1 74.2(2) . .
O10 Gd1 N2 144.54(15) . .
O10 Gd1 C24 66.8(2) . .
O11 Gd1 Na1 168.63(15) . .
O11 Gd1 O8 142.85(16) . .
O11 Gd1 O9 98.27(16) . .
O11 Gd1 O10 72.4(2) . .
O11 Gd1 O12 52.09(17) . .
O11 Gd1 O15 125.90(18) . .
O11 Gd1 N1 71.8(2) . .
O11 Gd1 N2 122.70(19) . .
O11 Gd1 C24 25.8(2) . .
O12 Gd1 Na1 120.84(12) . .
O12 Gd1 O8 115.99(16) . .
O12 Gd1 N1 121.35(18) . .
O12 Gd1 N2 90.62(19) . .
O12 Gd1 C24 27.02(19) . .
O15 Gd1 Na1 44.58(13) . .
O15 Gd1 O8 71.53(12) . .
O15 Gd1 O12 77.12(16) . .
O15 Gd1 N1 138.81(19) . .
O15 Gd1 N2 68.06(11) . .
O15 Gd1 C24 100.7(2) . .
N1 Gd1 Na1 111.18(16) . .
N1 Gd1 O8 119.05(18) . .
N1 Gd1 N2 138.94(18) . .
N1 Gd1 C24 94.7(2) . .
N2 Gd1 Na1 62.78(13) . .
C24 Gd1 Na1 145.24(19) . .
C24 Gd1 N2 111.7(2) . .
Gd2 Gd2 Gd1 100.526(6) 2_655 .
Gd2 Gd2 Gd3 60.283(8) 2_655 .
Gd2 Gd2 Gd3 60.581(8) 2_655 2_655
Gd3 Gd2 Gd1 136.322(12) 2_655 .
Gd3 Gd2 Gd1 148.531(11) . .
Gd3 Gd2 Gd3 59.079(11) 2_655 .
O1 Gd2 Gd1 171.68(11) . .
O1 Gd2 Gd2 76.57(10) . 2_655
O1 Gd2 Gd3 35.53(11) . 2_655
O1 Gd2 Gd3 35.97(11) . .
O1 Gd2 O2 68.68(15) . 2_655
O1 Gd2 O9 142.62(14) . .
O1 Gd2 O12 145.39(15) . .
O2 Gd2 Gd1 113.59(11) . .
O2 Gd2 Gd1 104.25(11) 2_655 .
O2 Gd2 Gd2 37.38(11) . 2_655
O2 Gd2 Gd2 36.90(10) 2_655 2_655
O2 Gd2 Gd3 76.37(11) . 2_655
O2 Gd2 Gd3 75.88(11) 2_655 .
O2 Gd2 Gd3 35.93(11) . .
O2 Gd2 Gd3 36.37(11) 2_655 2_655
O2 Gd2 O1 68.88(16) . .
O2 Gd2 O2 70.30(18) . 2_655
O2 Gd2 O9 89.41(14) . .
O2 Gd2 O9 75.56(15) 2_655 .
O2 Gd2 O12 130.68(16) 2_655 .
O2 Gd2 O12 139.83(16) . .
O2 Gd2 O13 147.20(16) . .
O2 Gd2 O14 72.22(16) . .
O9 Gd2 Gd1 32.63(10) . .
O9 Gd2 Gd2 68.26(9) . 2_655
O9 Gd2 Gd3 111.56(10) . 2_655
O9 Gd2 Gd3 124.42(9) . .
O9 Gd2 O12 69.13(15) . .
O12 Gd2 Gd1 36.76(11) . .
O12 Gd2 Gd2 137.28(11) . 2_655
O12 Gd2 Gd3 142.49(11) . 2_655
O12 Gd2 Gd3 153.30(12) . .
O13 Gd2 Gd1 82.42(13) . .
O13 Gd2 Gd2 114.21(13) . 2_655
O13 Gd2 Gd3 127.17(13) . .
O13 Gd2 Gd3 72.85(12) . 2_655
O13 Gd2 O1 91.62(17) . .
O13 Gd2 O2 78.19(16) . 2_655
O13 Gd2 O9 91.45(18) . .
O13 Gd2 O12 69.65(16) . .
O13 Gd2 O14 139.02(17) . .
O14 Gd2 Gd1 64.46(12) . .
O14 Gd2 Gd2 95.85(11) . 2_655
O14 Gd2 Gd3 91.32(12) . .
O14 Gd2 Gd3 148.11(12) . 2_655
O14 Gd2 O1 123.33(16) . .
O14 Gd2 O2 131.14(15) . 2_655
O14 Gd2 O9 73.84(16) . .
O14 Gd2 O12 69.37(16) . .
O16 Gd2 Gd1 112.06(13) . .
O16 Gd2 Gd2 133.80(13) . 2_655
O16 Gd2 Gd3 75.38(13) . .
O16 Gd2 Gd3 108.06(13) . 2_655
O16 Gd2 O1 74.79(16) . .
O16 Gd2 O2 97.90(17) . .
O16 Gd2 O2 143.45(17) . 2_655
O16 Gd2 O9 140.33(17) . .
O16 Gd2 O12 80.91(17) . .
O16 Gd2 O13 102.13(18) . .
O16 Gd2 O14 71.56(17) . .
Gd2 Gd3 Gd2 59.136(10) 2_655 .
Gd3 Gd3 Gd2 60.311(9) 2_655 .
Gd3 Gd3 Gd2 60.609(9) 2_655 2_655
O1 Gd3 Gd2 75.80(11) 2_655 .
O1 Gd3 Gd2 75.80(11) . 2_655
O1 Gd3 Gd2 36.31(11) 2_655 2_655
O1 Gd3 Gd2 36.28(11) . .
O1 Gd3 Gd3 36.85(11) 2_655 2_655
O1 Gd3 Gd3 36.36(11) . 2_655
O1 Gd3 O1 69.24(18) 2_655 .
O1 Gd3 O2 68.93(15) . .
O1 Gd3 O2 69.61(16) 2_655 .
O1 Gd3 O18 99.04(19) . .
O1 Gd3 O18 72.84(18) 2_655 .
O1 Gd3 O19 79.23(17) 2_655 2_655
O1 Gd3 O22 146.14(16) 2_655 .
O1 Gd3 O24 125.54(17) 2_655 2_655
O1 Gd3 O24 152.23(16) . 2_655
O2 Gd3 Gd2 36.59(10) . 2_655
O2 Gd3 Gd2 35.68(10) . .
O2 Gd3 Gd3 77.25(11) . 2_655
O2 Gd3 O18 142.42(18) . .
O2 Gd3 O24 135.85(17) . 2_655
O18 Gd3 Gd2 133.01(15) . .
O18 Gd3 Gd2 106.83(14) . 2_655
O18 Gd3 Gd3 73.67(14) . 2_655
O18 Gd3 O24 68.4(2) . 2_655
O19 Gd3 Gd2 65.13(13) 2_655 2_655
O19 Gd3 Gd2 114.60(13) 2_655 .
O19 Gd3 Gd3 116.06(13) 2_655 2_655
O19 Gd3 O1 140.92(17) 2_655 .
O19 Gd3 O2 78.99(16) 2_655 .
O19 Gd3 O18 92.9(2) 2_655 .
O19 Gd3 O24 66.32(18) 2_655 2_655
O20 Gd3 Gd2 150.20(14) . 2_655
O20 Gd3 Gd2 93.65(14) . .
O20 Gd3 Gd3 96.70(14) . 2_655
O20 Gd3 O1 74.73(18) . .
O20 Gd3 O1 131.47(18) . 2_655
O20 Gd3 O2 124.89(17) . .
O20 Gd3 O18 82.1(2) . .
O20 Gd3 O19 144.09(19) . 2_655
O20 Gd3 O22 73.43(18) . .
O20 Gd3 O24 78.93(19) . 2_655
O22 Gd3 Gd2 80.58(13) . .
O22 Gd3 Gd2 110.11(12) . 2_655
O22 Gd3 Gd3 139.27(13) . 2_655
O22 Gd3 O1 104.23(17) . .
O22 Gd3 O2 77.02(16) . .
O22 Gd3 O18 140.03(19) . .
O22 Gd3 O19 89.13(18) . 2_655
O22 Gd3 O24 76.05(19) . 2_655
O24 Gd3 Gd2 156.61(14) 2_655 .
O24 Gd3 Gd2 130.86(13) 2_655 2_655
O24 Gd3 Gd3 142.10(14) 2_655 2_655
Gd1 Na1 Gd1 92.04(7) . 2_655
O3 Na1 Gd1 31.53(15) 2_655 2_655
O3 Na1 Gd1 115.11(18) 2_655 .
O3 Na1 O4 52.9(2) 2_655 2_655
O3 Na1 O6 145.1(3) 2_655 .
O3 Na1 O7 84.0(3) 2_655 .
O3 Na1 O8 69.18(17) 2_655 .
O3 Na1 O15 104.2(2) 2_655 .
O3 Na1 C7 27.1(2) 2_655 2_655
O4 Na1 Gd1 151.4(2) 2_655 .
O4 Na1 Gd1 83.52(15) 2_655 2_655
O4 Na1 O8 121.29(19) 2_655 .
O4 Na1 C7 26.8(2) 2_655 2_655
O5 Na1 Gd1 39.78(14) . .
O5 Na1 Gd1 113.87(18) . 2_655
O5 Na1 O3 145.1(3) . 2_655
O5 Na1 O4 161.7(2) . 2_655
O5 Na1 O6 67.3(2) . .
O5 Na1 O7 89.6(3) . .
O5 Na1 O8 77.04(17) . .
O5 Na1 O15 74.3(2) . .
O5 Na1 C7 168.3(3) . 2_655
O6 Na1 Gd1 99.58(17) . .
O6 Na1 Gd1 158.2(2) . 2_655
O6 Na1 O4 94.5(2) . 2_655
O6 Na1 O7 83.9(3) . .
O6 Na1 O8 144.2(2) . .
O6 Na1 O15 97.3(2) . .
O6 Na1 C7 118.4(3) . 2_655
O7 Na1 Gd1 116.4(3) . .
O7 Na1 Gd1 74.5(3) . 2_655
O7 Na1 O4 89.7(4) . 2_655
O7 Na1 O8 93.5(3) . .
O7 Na1 O15 161.7(4) . .
O7 Na1 C7 81.2(3) . 2_655
O8 Na1 Gd1 42.12(5) . 2_655
O8 Na1 Gd1 50.00(6) . .
O8 Na1 C7 96.2(2) . 2_655
O15 Na1 Gd1 103.87(15) . 2_655
O15 Na1 Gd1 45.36(13) . .
O15 Na1 O4 108.3(2) . 2_655
O15 Na1 O8 74.81(17) . .
O15 Na1 C7 113.6(2) . 2_655
C7 Na1 Gd1 56.7(2) 2_655 2_655
C7 Na1 Gd1 140.2(2) 2_655 .
Gd3 O1 Gd2 107.74(18) . .
Gd3 O1 Gd2 108.16(18) 2_655 .
Gd3 O1 Gd3 106.79(17) 2_655 .
Gd2 O2 Gd2 105.72(17) . 2_655
Gd2 O2 Gd3 108.39(17) . .
Gd3 O2 Gd2 107.05(17) . 2_655
Gd1 O3 Na1 116.0(2) . 2_655
C7 O3 Gd1 140.1(5) . .
C7 O3 Na1 93.5(5) . 2_655
C7 O4 Na1 86.6(5) . 2_655
Gd1 O5 Na1 98.9(2) . .
C10 O5 Gd1 129.7(4) . .
C10 O5 Na1 121.3(5) . .
C11 O6 Na1 117.3(5) . .
C11 O6 C15 118.3(8) . .
C15 O6 Na1 124.1(7) . .
Gd1 O8 Gd1 175.2(3) . 2_655
Na1 O8 Gd1 83.80(8) . .
Na1 O8 Gd1 83.80(8) 2_655 2_655
Na1 O8 Gd1 98.70(9) . 2_655
Na1 O8 Gd1 98.70(9) 2_655 .
Na1 O8 Na1 117.9(3) 2_655 .
N2 O8 Gd1 87.59(13) . .
N2 O8 Gd1 87.59(13) . 2_655
N2 O8 Na1 121.03(14) . 2_655
N2 O8 Na1 121.03(14) . .
Gd2 O9 Gd1 115.04(16) . .
N2 O9 Gd1 100.7(4) . .
N2 O9 Gd2 130.4(4) . .
C16 O10 Gd1 126.9(6) . .
C24 O11 Gd1 96.4(4) . .
Gd2 O12 Gd1 107.07(16) . .
C24 O12 Gd1 89.1(4) . .
C24 O12 Gd2 133.6(4) . .
C31 O13 Gd2 129.3(5) . .
C38 O14 Gd2 145.6(5) . .
Na1 O15 Gd1 90.06(19) . .
C38 O15 Gd1 128.0(5) . .
C38 O15 Na1 134.5(5) . .
C41 O16 Gd2 158.7(5) . .
C42 O17 C46 116.2(11) . .
C42 O17 C46B 114.3(11) . .
C46 O17 C46B 24.4(10) . .
C31 O19 Gd3 137.0(5) . 2_655
C53 O20 Gd3 150.5(6) . .
C60 O22 Gd3 153.3(5) . .
C59 O23 C61 118.3(7) . .
C63 O24 Gd3 145.0(5) . 2_655
C64 O25 C69 117.4(8) . .
C2 N1 Gd1 115.8(4) . .
C8 N1 Gd1 125.6(6) . .
C8 N1 C2 118.3(7) . .
Gd1 N2 Gd1 133.0(3) 2_655 .
O8 N2 Gd1 66.48(16) . .
O8 N2 Gd1 66.48(16) . 2_655
O9 N2 Gd1 54.0(3) . .
O9 N2 Gd1 166.1(3) 2_655 .
O9 N2 Gd1 54.0(3) 2_655 2_655
O9 N2 Gd1 166.1(3) . 2_655
O9 N2 O8 118.7(4) 2_655 .
O9 N2 O8 118.7(4) . .
O9 N2 O9 122.7(8) 2_655 .
C68 N4 C26 127.6(7) . .
C39 N5 C33 126.4(7) . .
C54 N6 C48 128.6(7) . .
C2 C1 C6 120.3(8) . .
C2 C1 C7 121.7(8) . .
C6 C1 C7 118.0(8) . .
C1 C2 N1 119.2(7) . .
C1 C2 C3 120.3(8) . .
C3 C2 N1 120.5(8) . .
C2 C3 C4 120.3(9) . .
C5 C4 C3 120.4(9) . .
C4 C5 C6 119.7(9) . .
C1 C6 C5 119.0(9) . .
O3 C7 Na1 59.5(4) . 2_655
O3 C7 C1 117.9(8) . .
O4 C7 Na1 66.5(5) . 2_655
O4 C7 O3 122.3(8) . .
O4 C7 C1 119.8(8) . .
C1 C7 Na1 160.7(6) . 2_655
N1 C8 C9 127.8(8) . .
C10 C9 C8 122.4(7) . .
C10 C9 C14 119.6(8) . .
C14 C9 C8 118.0(8) . .
O5 C10 C9 123.7(8) . .
O5 C10 C11 117.5(7) . .
C9 C10 C11 118.7(7) . .
O6 C11 C10 115.7(7) . .
C12 C11 O6 121.8(9) . .
C12 C11 C10 122.5(8) . .
C11 C12 C13 118.2(9) . .
C14 C13 C12 119.8(8) . .
C13 C14 C9 121.2(9) . .
O10 C16 C17 110.6(12) . .
C19 C18 C24 122.5(8) . .
C23 C18 C19 119.5(8) . .
C23 C18 C24 117.9(7) . .
N3 C19 C18 123.5(8) . .
N3 C19 C20 119.7(9) . .
C18 C19 C20 116.8(10) . .
C21 C20 C19 122.9(10) . .
C20 C21 C22 120.1(10) . .
C21 C22 C23 119.3(12) . .
C18 C23 C22 121.2(10) . .
O11 C24 Gd1 57.8(4) . .
O11 C24 O12 119.2(6) . .
O11 C24 C18 121.2(7) . .
O12 C24 Gd1 63.9(3) . .
O12 C24 C18 119.4(8) . .
C18 C24 Gd1 160.3(5) . .
C26 C25 C31 122.7(7) . .
C30 C25 C26 117.9(8) . .
C30 C25 C31 119.3(7) . .
C25 C26 N4 118.7(7) . .
C27 C26 N4 120.6(7) . .
C27 C26 C25 120.7(8) . .
C28 C27 C26 119.8(9) . .
C27 C28 C29 120.4(10) . .
C30 C29 C28 118.8(9) . .
C29 C30 C25 122.3(9) . .
O13 C31 C25 117.2(7) . .
O19 C31 O13 123.9(7) . .
O19 C31 C25 118.9(7) . .
C33 C32 C38 121.5(7) . .
C37 C32 C33 117.1(8) . .
C37 C32 C38 121.4(7) . .
N5 C33 C32 118.1(7) . .
C34 C33 N5 122.1(8) . .
C34 C33 C32 119.8(8) . .
C35 C34 C33 120.3(9) . .
C36 C35 C34 120.5(9) . .
C35 C36 C37 120.5(10) . .
C32 C37 C36 121.7(9) . .
O14 C38 O15 125.7(7) . .
O14 C38 C32 116.6(6) . .
O15 C38 C32 117.7(7) . .
N5 C39 C40 124.2(7) . .
C39 C40 C45 117.8(8) . .
C41 C40 C39 120.8(7) . .
C41 C40 C45 121.3(8) . .
O16 C41 C40 122.4(7) . .
O16 C41 C42 120.6(7) . .
C40 C41 C42 116.9(6) . .
O17 C42 C41 111.6(6) . .
C43 C42 O17 127.4(8) . .
C43 C42 C41 120.7(8) . .
C42 C43 C44 122.1(9) . .
C43 C44 C45 120.6(8) . .
C44 C45 C40 118.2(8) . .
C48 C47 C52 118.8(8) . .
C48 C47 C53 125.4(7) . .
C52 C47 C53 115.8(8) . .
C47 C48 N6 121.2(7) . .
C47 C48 C49 119.9(8) . .
C49 C48 N6 119.0(9) . .
C50 C49 C48 118.8(10) . .
C51 C50 C49 121.5(10) . .
C50 C51 C52 120.3(9) . .
C51 C52 C47 120.9(10) . .
O20 C53 C47 113.8(8) . .
O21 C53 O20 126.0(9) . .
O21 C53 C47 120.2(7) . .
N6 C54 C55 126.2(7) . .
C54 C55 C56 116.6(7) . .
C60 C55 C54 122.3(7) . .
C60 C55 C56 121.0(8) . .
C57 C56 C55 118.2(8) . .
C56 C57 C58 120.7(9) . .
C59 C58 C57 121.4(9) . .
O23 C59 C58 124.3(7) . .
O23 C59 C60 115.4(7) . .
C58 C59 C60 120.3(8) . .
O22 C60 C55 121.4(7) . .
O22 C60 C59 120.3(7) . .
C55 C60 C59 118.2(7) . .
C63 C62 C67 120.1(8) . .
C63 C62 C68 122.0(7) . .
C67 C62 C68 117.9(8) . .
O24 C63 C62 122.6(7) . .
O24 C63 C64 120.8(8) . .
C62 C63 C64 116.5(7) . .
O25 C64 C63 113.3(8) . .
O25 C64 C65 126.4(8) . .
C65 C64 C63 120.3(9) . .
C66 C65 C64 120.5(9) . .
C67 C66 C65 120.4(10) . .
C66 C67 C62 121.8(10) . .
N4 C68 C62 122.7(8) . .
O26 N7 O27 119.5(15) . .
O26 N7 O28 119.5(15) . .
O27 N7 O28 118.5(14) . .
O26B N7B O27B 119.8(10) . .
O26B N7B O28B 120.2(11) . .
O28B N7B O27B 119.2(10) . .

loop_
_geom_bond_atom_site_label_1
_geom_bond_atom_site_label_2
_geom_bond_distance
_geom_bond_site_symmetry_2
Gd1 Na1 3.510(3) .
Gd1 O3 2.320(6) .
Gd1 O5 2.273(5) .
Gd1 O8 2.7044(4) .
Gd1 O9 2.426(4) .
Gd1 O10 2.496(5) .
Gd1 O11 2.420(5) .
Gd1 O12 2.552(5) .
Gd1 O15 2.497(5) .
Gd1 N1 2.596(6) .
Gd1 N2 2.947(4) .
Gd1 C24 2.841(7) .
Gd2 Gd2 3.8050(6) 2_655
Gd2 Gd3 3.8497(5) 2_655
Gd2 Gd3 3.8611(5) .
Gd2 O1 2.399(5) .
Gd2 O2 2.400(4) 2_655
Gd2 O2 2.373(4) .
Gd2 O9 2.407(4) .
Gd2 O12 2.517(5) .
Gd2 O13 2.377(5) .
Gd2 O14 2.395(5) .
Gd2 O16 2.334(5) .
Gd3 Gd2 3.8497(5) 2_655
Gd3 Gd3 3.8017(7) 2_655
Gd3 O1 2.381(5) .
Gd3 O1 2.354(5) 2_655
Gd3 O2 2.388(5) .
Gd3 O18 2.446(6) .
Gd3 O19 2.375(5) 2_655
Gd3 O20 2.336(5) .
Gd3 O22 2.373(5) .
Gd3 O24 2.494(5) 2_655
Na1 Gd1 3.986(3) 2_655
Na1 O3 2.380(6) 2_655
Na1 O4 2.533(7) 2_655
Na1 O5 2.344(6) .
Na1 O6 2.404(7) .
Na1 O7 2.426(11) .
Na1 O8 2.548(4) .
Na1 O15 2.463(6) .
Na1 C7 2.757(9) 2_655
O1 Gd3 2.354(5) 2_655
O2 Gd2 2.400(4) 2_655
O3 Na1 2.380(6) 2_655
O3 C7 1.256(10) .
O4 Na1 2.533(7) 2_655
O4 C7 1.247(10) .
O5 C10 1.318(8) .
O6 C11 1.385(10) .
O6 C15 1.394(13) .
O8 Gd1 2.7044(4) 2_655
O8 Na1 2.548(4) 2_655
O8 N2 1.289(10) .
O9 N2 1.281(6) .
O10 C16 1.389(8) .
O11 C24 1.244(10) .
O12 C24 1.291(9) .
O13 C31 1.258(9) .
O14 C38 1.245(8) .
O15 C38 1.250(8) .
O16 C41 1.296(8) .
O17 C42 1.372(10) .
O17 C46 1.43(2) .
O17 C46B 1.53(2) .
O19 Gd3 2.375(5) 2_655
O19 C31 1.242(9) .
O20 C53 1.273(9) .
O21 C53 1.185(11) .
O22 C60 1.295(9) .
O23 C59 1.347(9) .
O23 C61 1.442(10) .
O24 Gd3 2.494(5) 2_655
O24 C63 1.273(9) .
O25 C64 1.372(11) .
O25 C69 1.440(11) .
N1 C2 1.439(11) .
N1 C8 1.257(10) .
N2 Gd1 2.947(4) 2_655
N2 O9 1.281(6) 2_655
N3 C19 1.349(13) .
N4 C26 1.411(10) .
N4 C68 1.323(9) .
N5 C33 1.420(10) .
N5 C39 1.305(10) .
N6 C48 1.425(10) .
N6 C54 1.292(10) .
C1 C2 1.374(12) .
C1 C6 1.377(12) .
C1 C7 1.501(12) .
C2 C3 1.376(11) .
C3 C4 1.380(14) .
C4 C5 1.359(14) .
C5 C6 1.423(13) .
C7 Na1 2.757(9) 2_655
C8 C9 1.429(12) .
C9 C10 1.399(11) .
C9 C14 1.407(11) .
C10 C11 1.418(12) .
C11 C12 1.381(12) .
C12 C13 1.429(13) .
C13 C14 1.395(13) .
C16 C17 1.458(9) .
C18 C19 1.398(11) .
C18 C23 1.386(14) .
C18 C24 1.482(10) .
C19 C20 1.426(13) .
C20 C21 1.330(16) .
C21 C22 1.376(15) .
C22 C23 1.387(13) .
C25 C26 1.392(11) .
C25 C30 1.381(11) .
C25 C31 1.514(11) .
C26 C27 1.376(12) .
C27 C28 1.371(13) .
C28 C29 1.391(15) .
C29 C30 1.359(13) .
C32 C33 1.429(11) .
C32 C37 1.357(11) .
C32 C38 1.504(10) .
C33 C34 1.385(11) .
C34 C35 1.356(14) .
C35 C36 1.345(15) .
C36 C37 1.384(14) .
C39 C40 1.411(11) .
C40 C41 1.402(11) .
C40 C45 1.437(11) .
C41 C42 1.463(11) .
C42 C43 1.340(11) .
C43 C44 1.386(13) .
C44 C45 1.400(14) .
C47 C48 1.359(12) .
C47 C52 1.388(11) .
C47 C53 1.547(12) .
C48 C49 1.411(12) .
C49 C50 1.376(14) .
C50 C51 1.321(16) .
C51 C52 1.370(14) .
C54 C55 1.422(11) .
C55 C56 1.423(12) .
C55 C60 1.412(10) .
C56 C57 1.372(13) .
C57 C58 1.415(13) .
C58 C59 1.348(11) .
C59 C60 1.416(10) .
C62 C63 1.402(12) .
C62 C67 1.409(11) .
C62 C68 1.440(11) .
C63 C64 1.449(11) .
C64 C65 1.391(13) .
C65 C66 1.378(14) .
C66 C67 1.340(13) .
N7 O26 1.242(11) .
N7 O27 1.242(12) .
N7 O28 1.243(11) .
N7B O26B 1.239(10) .
N7B O27B 1.241(9) .
N7B O28B 1.241(10) .

loop_
_platon_squeeze_void_nr
_platon_squeeze_void_average_x
_platon_squeeze_void_average_y
_platon_squeeze_void_average_z
_platon_squeeze_void_volume
_platon_squeeze_void_count_electrons
1 0.000 0.528 0.246 3554.5 320.0
2 0.066 0.839 0.481 8.2 -0.1
3 0.066 0.161 0.981 8.2 -0.2
4 0.434 0.339 0.019 8.2 -0.3
5 0.434 0.661 0.519 8.2 -0.4
6 0.566 0.339 0.481 8.2 -0.1
7 0.566 0.661 0.981 8.2 -0.2
8 0.934 0.839 0.019 8.2 -0.3
9 0.934 0.161 0.519 8.2 -0.4
